data_7135625
loop_
_publ_author_name
'Liu, Yi-Chen'
'Zhang, Ming-Zhi'
'Hu, Chun-Li'
'Mao, Jiang-Gao'

_publ_section_title
;
 [ICl<sub>4</sub>]<sup>-</sup>: A large anisotropic planar anion group
 produces giant birefringence.
;
_journal_issue 28
_journal_name_full 'Chemical communications (Cambridge, England)'
_journal_page_first 7394
_journal_page_last 7398
_journal_paper_doi 10.1039/d6cc00713a
_journal_volume 62
_journal_year 2026
_chemical_formula_moiety 'Cl4 I, C5 H7 N2'
_chemical_formula_sum 'C5 H7 Cl4 I N2'
_chemical_formula_weight 363.83
_space_group_crystal_system monoclinic
_space_group_IT_number 11
_space_group_name_Hall '-P 2yb'
_space_group_name_H-M_alt 'P 1 21/m 1'
_atom_sites_solution_hydrogens mixed
_atom_sites_solution_primary iterative
_audit_creation_date 2026-01-14
_audit_creation_method
;
Olex2 1.5
(compiled 2025.07.13 svn.rb7424aed for OlexSys, GUI svn.r7314)
;
_audit_update_record
;
2026-01-14 deposited with the CCDC.	2026-03-13 downloaded from the CCDC.
;
_cell_angle_alpha 90
_cell_angle_beta 93.656(11)
_cell_angle_gamma 90
_cell_formula_units_Z 2
_cell_length_a 4.0937(5)
_cell_length_b 11.9204(15)
_cell_length_c 11.0250(16)
_cell_measurement_reflns_used 1950
_cell_measurement_temperature 293(2)
_cell_measurement_theta_max 28.4150
_cell_measurement_theta_min 3.6620
_cell_volume 536.91(12)
_computing_molecular_graphics 'Olex2 1.5 (Dolomanov et al., 2009)'
_computing_publication_material 'Olex2 1.5 (Dolomanov et al., 2009)'
_computing_structure_refinement 'SHELXL 2018/3 (Sheldrick, 2015)'
_computing_structure_solution 'olex2.solve 1.5 (Bourhis et al., 2015)'
_diffrn_ambient_temperature 293(2)
_diffrn_measured_fraction_theta_full 0.997
_diffrn_measured_fraction_theta_max 0.873
_diffrn_measurement_device_type 'Bruker APEX-II CCD'
_diffrn_measurement_method '\f and \w scans'
_diffrn_radiation_type MoK\a
_diffrn_radiation_wavelength 0.71073
_diffrn_reflns_av_R_equivalents 0.0460
_diffrn_reflns_av_unetI/netI 0.0536
_diffrn_reflns_Laue_measured_fraction_full 0.997
_diffrn_reflns_Laue_measured_fraction_max 0.873
_diffrn_reflns_limit_h_max 5
_diffrn_reflns_limit_h_min -5
_diffrn_reflns_limit_k_max 15
_diffrn_reflns_limit_k_min -15
_diffrn_reflns_limit_l_max 13
_diffrn_reflns_limit_l_min -14
_diffrn_reflns_number 3762
_diffrn_reflns_point_group_measured_fraction_full 0.997
_diffrn_reflns_point_group_measured_fraction_max 0.873
_diffrn_reflns_theta_full 25.242
_diffrn_reflns_theta_max 29.071
_diffrn_reflns_theta_min 2.519
_diffrn_standards_number 0
_exptl_absorpt_coefficient_mu 3.927
_exptl_absorpt_correction_type none
_exptl_crystal_colour 'clear yellowish yellow'
_exptl_crystal_colour_lustre clear
_exptl_crystal_colour_modifier yellowish
_exptl_crystal_colour_primary yellow
_exptl_crystal_density_diffrn 2.250
_exptl_crystal_description needle
_exptl_crystal_F_000 344
_exptl_crystal_size_max 0.01
_exptl_crystal_size_mid 0.001
_exptl_crystal_size_min 0.001
_refine_diff_density_max 1.137
_refine_diff_density_min -0.944
_refine_diff_density_rms 0.189
_refine_ls_extinction_method none
_refine_ls_goodness_of_fit_ref 1.075
_refine_ls_hydrogen_treatment constr
_refine_ls_matrix_type full
_refine_ls_number_parameters 61
_refine_ls_number_reflns 1317
_refine_ls_number_restraints 0
_refine_ls_restrained_S_all 1.075
_refine_ls_R_factor_all 0.0482
_refine_ls_R_factor_gt 0.0364
_refine_ls_shift/su_max 0.000
_refine_ls_shift/su_mean 0.000
_refine_ls_structure_factor_coef Fsqd
_refine_ls_weighting_details 'w=1/[\s^2^(Fo^2^)+(0.0393P)^2^] where P=(Fo^2^+2Fc^2^)/3'
_refine_ls_weighting_scheme calc
_refine_ls_wR_factor_gt 0.0813
_refine_ls_wR_factor_ref 0.0886
_reflns_Friedel_coverage 0.000
_reflns_number_gt 1096
_reflns_number_total 1317
_reflns_threshold_expression 'I > 2\s(I)'
_cod_data_source_file d6cc00713a2.cif
_cod_data_source_block 1
_cod_depositor_comments 'Adding full bibliography for 7135625.cif.'
_cod_database_code 7135625
_shelx_shelxl_version_number 2018/3
_shelx_space_group_comment
;
The symmetry employed for this shelxl refinement is uniquely defined
by the following loop, which should always be used as a source of
symmetry information in preference to the above space-group names.
They are only intended as comments.
;
_shelx_estimated_absorpt_t_max 0.996
_shelx_estimated_absorpt_t_min 0.962
_olex2_refinement_description
;
1. Fixed Uiso
 At 1.2 times of:
  All C(H) groups, All N(H) groups
2.a Riding coordinates:
 N1(H1), N2(H2)
2.b Aromatic/amide H refined with riding coordinates:
 C1(H1A), C2(H2A)
;
_olex2_submission_special_instructions 'No special instructions were received'

loop_
_space_group_symop_operation_xyz
'x, y, z'
'-x, y+1/2, -z'
'-x, -y, -z'
'x, -y-1/2, z'

loop_
_atom_site_label
_atom_site_type_symbol
_atom_site_fract_x
_atom_site_fract_y
_atom_site_fract_z
_atom_site_U_iso_or_equiv
_atom_site_adp_type
_atom_site_occupancy
_atom_site_site_symmetry_order
_atom_site_calc_flag
_atom_site_refinement_flags_posn
_atom_site_refinement_flags_adp
_atom_site_refinement_flags_occupancy
_atom_site_disorder_assembly
_atom_site_disorder_group
I1 I 0.31317(10) 0.250000 0.75061(4) 0.01736(16) Uani 1 2 d S T P . .
Cl1 Cl 0.5198(3) 0.10501(9) 0.90012(11) 0.0274(3) Uani 1 1 d . . . . .
Cl2 Cl 0.1141(3) 0.09737(10) 0.60787(11) 0.0281(3) Uani 1 1 d . . . . .
N1 N -0.0269(14) 0.250000 0.1171(6) 0.0317(14) Uani 1 2 d S T P . .
H1 H -0.161394 0.250000 0.053934 0.038 Uiso 1 2 d R U P . .
N2 N 0.6078(15) 0.250000 0.4145(6) 0.0394(16) Uani 1 2 d S T P . .
H2 H 0.680376 0.314510 0.445594 0.047 Uiso 1 1 d R U . . .
C1 C 0.0724(13) 0.1506(4) 0.1661(5) 0.0324(12) Uani 1 1 d . . . . .
H1A H -0.004941 0.083863 0.131268 0.039 Uiso 1 1 calc R U . . .
C2 C 0.2857(12) 0.1478(4) 0.2666(5) 0.0307(12) Uani 1 1 d . . . . .
H2A H 0.355174 0.079474 0.299658 0.037 Uiso 1 1 calc R U . . .
C3 C 0.4010(17) 0.250000 0.3203(7) 0.0294(16) Uani 1 2 d S T P . .

loop_
_atom_site_aniso_label
_atom_site_aniso_U_11
_atom_site_aniso_U_22
_atom_site_aniso_U_33
_atom_site_aniso_U_23
_atom_site_aniso_U_13
_atom_site_aniso_U_12
I1 0.0161(3) 0.0167(2) 0.0191(2) 0.000 -0.00022(16) 0.000
Cl1 0.0367(7) 0.0202(6) 0.0249(7) 0.0033(4) -0.0026(5) 0.0022(5)
Cl2 0.0348(7) 0.0219(6) 0.0267(7) -0.0031(5) -0.0055(5) -0.0046(5)
N1 0.029(3) 0.036(4) 0.029(4) 0.000 -0.002(3) 0.000
N2 0.027(4) 0.054(4) 0.036(4) 0.000 -0.005(3) 0.000
C1 0.031(3) 0.029(3) 0.038(3) -0.004(2) 0.008(2) 0.001(2)
C2 0.032(3) 0.019(3) 0.042(3) -0.002(2) 0.008(2) 0.001(2)
C3 0.019(4) 0.037(4) 0.033(4) 0.000 0.005(3) 0.000

loop_
_atom_type_symbol
_atom_type_description
_atom_type_scat_dispersion_real
_atom_type_scat_dispersion_imag
_atom_type_scat_source
C C 0.0033 0.0016 'International Tables Vol C Tables 4.2.6.8 and 6.1.1.4'
H H 0.0000 0.0000 'International Tables Vol C Tables 4.2.6.8 and 6.1.1.4'
Cl Cl 0.1484 0.1585 'International Tables Vol C Tables 4.2.6.8 and 6.1.1.4'
I I -0.4742 1.8119 'International Tables Vol C Tables 4.2.6.8 and 6.1.1.4'
N N 0.0061 0.0033 'International Tables Vol C Tables 4.2.6.8 and 6.1.1.4'

loop_
_geom_angle_atom_site_label_1
_geom_angle_atom_site_label_2
_geom_angle_atom_site_label_3
_geom_angle
_geom_angle_site_symmetry_1
_geom_angle_site_symmetry_3
_geom_angle_publ_flag
Cl1 I1 Cl1 87.54(6) . 4_565 ?
Cl1 I1 Cl2 89.71(4) 4_565 4_565 ?
Cl1 I1 Cl2 177.25(4) . 4_565 ?
Cl1 I1 Cl2 177.25(4) 4_565 . ?
Cl1 I1 Cl2 89.71(4) . . ?
Cl2 I1 Cl2 93.04(6) 4_565 . ?
C1 N1 H1 118.9 . . ?
C1 N1 H1 118.9 4_565 . ?
C1 N1 C1 122.1(7) . 4_565 ?
H2 N2 H2 120.6 . 4_565 ?
C3 N2 H2 119.703(12) . 4_565 ?
C3 N2 H2 119.7 . . ?
N1 C1 H1A 119.9 . . ?
N1 C1 C2 120.3(5) . . ?
C2 C1 H1A 119.9 . . ?
C1 C2 H2A 120.2 . . ?
C1 C2 C3 119.7(5) . . ?
C3 C2 H2A 120.2 . . ?
N2 C3 C2 121.1(3) . 4_565 ?
N2 C3 C2 121.1(3) . . ?
C2 C3 C2 117.9(7) 4_565 . ?

loop_
_geom_bond_atom_site_label_1
_geom_bond_atom_site_label_2
_geom_bond_distance
_geom_bond_site_symmetry_2
_geom_bond_publ_flag
I1 Cl1 2.4984(12) . ?
I1 Cl1 2.4985(12) 4_565 ?
I1 Cl2 2.5074(12) . ?
I1 Cl2 2.5074(12) 4_565 ?
N1 H1 0.8600 . ?
N1 C1 1.354(6) 4_565 ?
N1 C1 1.354(6) . ?
N2 H2 0.8855 . ?
N2 H2 0.8854 4_565 ?
N2 C3 1.297(9) . ?
C1 H1A 0.9300 . ?
C1 C2 1.366(7) . ?
C2 H2A 0.9300 . ?
C2 C3 1.421(6) . ?

loop_
_geom_torsion_atom_site_label_1
_geom_torsion_atom_site_label_2
_geom_torsion_atom_site_label_3
_geom_torsion_atom_site_label_4
_geom_torsion
_geom_torsion_site_symmetry_1
_geom_torsion_site_symmetry_2
_geom_torsion_site_symmetry_3
_geom_torsion_site_symmetry_4
_geom_torsion_publ_flag
N1 C1 C2 C3 0.6(8) . . . . ?
C1 N1 C1 C2 -1.6(10) 4_565 . . . ?
C1 C2 C3 N2 -178.8(6) . . . . ?
C1 C2 C3 C2 0.3(9) . . . 4_565 ?
